data_7023629
loop_
_publ_author_name
'Song, Eun Joo'
'Kang, Juhye'
'You, Ga Rim'
'Park, Gyeong Jin'
'Kim, Youngmee'
'Kim, Sung-Jin'
'Kim, Cheal'
'Harrison, Roger G.'

_publ_section_title
;
 A single molecule that acts as a fluorescence sensor for zinc and cadmium
 and a colorimetric sensor for cobalt.
;
_journal_issue 43
_journal_name_full 'Dalton transactions (Cambridge, England : 2003)'
_journal_page_first 15514
_journal_page_last 15520
_journal_paper_doi 10.1039/c3dt51635k
_journal_volume 42
_journal_year 2013
_chemical_formula_sum 'C26 H25 Cd N7 O8'
_chemical_formula_weight 675.93
_chemical_name_systematic
; 
 ? 
;
_space_group_IT_number 19
_symmetry_cell_setting orthorhombic
_symmetry_space_group_name_Hall 'P 2ac 2ab'
_symmetry_space_group_name_H-M 'P 21 21 21'
_atom_sites_solution_hydrogens geom
_atom_sites_solution_primary direct
_atom_sites_solution_secondary difmap
_audit_creation_method SHELXL-97
_cell_angle_alpha 90.00
_cell_angle_beta 90.00
_cell_angle_gamma 90.00
_cell_formula_units_Z 4
_cell_length_a 7.7581(8)
_cell_length_b 15.7652(16)
_cell_length_c 22.810(2)
_cell_measurement_reflns_used 9690
_cell_measurement_temperature 150(2)
_cell_measurement_theta_max 28.3198
_cell_measurement_theta_min 2.5839
_cell_volume 2789.8(5)
_computing_cell_refinement 'SAINT V8.27B (Bruker AXS Inc., 2012)'
_computing_data_collection 'Bruker APEX-II'
_computing_data_reduction 'SAINT V8.27B (Bruker AXS Inc., 2012)'
_computing_molecular_graphics 'Bruker SHELXTL'
_computing_publication_material 'Bruker SHELXTL'
_computing_structure_refinement 'SHELXL-97 (Sheldrick, 2008)'
_computing_structure_solution 'SHELXS-97 (Sheldrick, 2008)'
_diffrn_ambient_temperature 150(2)
_diffrn_measured_fraction_theta_full 0.975
_diffrn_measured_fraction_theta_max 0.975
_diffrn_measurement_device_type 'Bruker APEX-II CCD'
_diffrn_measurement_method '\f and \w scans'
_diffrn_radiation_monochromator graphite
_diffrn_radiation_source 'fine-focus sealed tube'
_diffrn_radiation_type MoK\a
_diffrn_radiation_wavelength 0.71073
_diffrn_reflns_av_R_equivalents 0.0321
_diffrn_reflns_av_sigmaI/netI 0.0211
_diffrn_reflns_limit_h_max 9
_diffrn_reflns_limit_h_min -8
_diffrn_reflns_limit_k_max 19
_diffrn_reflns_limit_k_min -19
_diffrn_reflns_limit_l_max 28
_diffrn_reflns_limit_l_min -27
_diffrn_reflns_number 37391
_diffrn_reflns_theta_full 26.00
_diffrn_reflns_theta_max 26.00
_diffrn_reflns_theta_min 1.79
_exptl_absorpt_coefficient_mu 0.845
_exptl_absorpt_correction_T_max 0.87
_exptl_absorpt_correction_T_min 0.78
_exptl_absorpt_correction_type multi-scan
_exptl_absorpt_process_details 'SADABS V2012/1 (Bruker AXS Inc.)'
_exptl_crystal_colour colorless
_exptl_crystal_density_diffrn 1.609
_exptl_crystal_density_method 'not measured'
_exptl_crystal_description block
_exptl_crystal_F_000 1368
_exptl_crystal_size_max 0.20
_exptl_crystal_size_mid 0.20
_exptl_crystal_size_min 0.17
_refine_diff_density_max 1.291
_refine_diff_density_min -0.682
_refine_diff_density_rms 0.090
_refine_ls_abs_structure_details 'Flack H D (1983), Acta Cryst. A39, 876-881'
_refine_ls_abs_structure_Flack 0.560(20)
_refine_ls_extinction_method none
_refine_ls_goodness_of_fit_ref 1.125
_refine_ls_hydrogen_treatment mixed
_refine_ls_matrix_type full
_refine_ls_number_parameters 389
_refine_ls_number_reflns 5336
_refine_ls_number_restraints 8
_refine_ls_restrained_S_all 1.145
_refine_ls_R_factor_all 0.0270
_refine_ls_R_factor_gt 0.0265
_refine_ls_shift/su_max 0.001
_refine_ls_shift/su_mean 0.000
_refine_ls_structure_factor_coef Fsqd
_refine_ls_weighting_details 'calc w=1/[\s^2^(Fo^2^)+(0.0149P)^2^+4.6935P] where P=(Fo^2^+2Fc^2^)/3'
_refine_ls_weighting_scheme calc
_refine_ls_wR_factor_gt 0.0606
_refine_ls_wR_factor_ref 0.0608
_reflns_number_gt 5273
_reflns_number_total 5336
_reflns_threshold_expression >2sigma(I)
_cod_data_source_file c3dt51635k.txt
_cod_data_source_block yjp161_0m
_cod_original_sg_symbol_H-M P2(1)2(1)2(1)
_cod_database_code 7023629

loop_
_symmetry_equiv_pos_as_xyz
'x, y, z'
'-x+1/2, -y, z+1/2'
'-x, y+1/2, -z+1/2'
'x+1/2, -y+1/2, -z'

loop_
_atom_site_label
_atom_site_type_symbol
_atom_site_fract_x
_atom_site_fract_y
_atom_site_fract_z
_atom_site_U_iso_or_equiv
_atom_site_adp_type
_atom_site_occupancy
_atom_site_symmetry_multiplicity
_atom_site_calc_flag
_atom_site_refinement_flags
Cd1 Cd 0.65409(3) 0.923202(13) 0.231196(9) 0.01480(6) Uani 1 1 d .
N1 N 0.6118(3) 1.01487(17) 0.30885(12) 0.0177(6) Uani 1 1 d .
N2 N 0.6134(3) 1.06438(16) 0.19075(10) 0.0170(6) Uani 1 1 d .
N3 N 0.5396(4) 0.97661(18) 0.04524(12) 0.0201(6) Uani 1 1 d D
N4 N 0.4332(4) 1.01783(19) -0.06049(13) 0.0265(7) Uani 1 1 d .
O1 O 0.9456(3) 0.95644(16) 0.20348(11) 0.0243(5) Uani 1 1 d D
O2 O 0.6143(3) 0.90887(13) 0.12945(9) 0.0198(5) Uani 1 1 d .
N5 N 0.3048(4) 0.86083(19) 0.23700(18) 0.0356(8) Uani 1 1 d .
O51 O 0.3292(4) 0.93233(18) 0.21769(10) 0.0340(6) Uani 1 1 d .
O52 O 0.4276(5) 0.8223(2) 0.25764(16) 0.0579(9) Uani 1 1 d U
O53 O 0.1578(4) 0.82740(16) 0.23465(18) 0.0549(8) Uani 1 1 d .
N6 N 0.8171(3) 0.77446(16) 0.27239(13) 0.0213(6) Uani 1 1 d .
O61 O 0.8049(4) 0.84029(15) 0.30378(11) 0.0302(6) Uani 1 1 d .
O62 O 0.7732(4) 0.78218(16) 0.21911(10) 0.0281(6) Uani 1 1 d .
O63 O 0.8699(4) 0.70677(15) 0.29197(11) 0.0327(6) Uani 1 1 d .
C1 C 0.6386(5) 0.9940(2) 0.36529(13) 0.0233(7) Uani 1 1 d .
H1 H 0.6751 0.9379 0.3743 0.028 Uiso 1 1 calc R
C2 C 0.6152(5) 1.0507(2) 0.41057(15) 0.0273(9) Uani 1 1 d .
H2 H 0.6348 1.0342 0.4501 0.033 Uiso 1 1 calc R
C3 C 0.5629(6) 1.1319(3) 0.39729(16) 0.0308(9) Uani 1 1 d .
H3 H 0.5473 1.1724 0.4277 0.037 Uiso 1 1 calc R
C4 C 0.5331(5) 1.1545(2) 0.33958(15) 0.0266(8) Uani 1 1 d .
H4 H 0.4976 1.2104 0.3298 0.032 Uiso 1 1 calc R
C5 C 0.5565(4) 1.0934(2) 0.29624(14) 0.0186(7) Uani 1 1 d .
C6 C 0.5065(4) 1.11150(19) 0.23345(15) 0.0189(6) Uani 1 1 d .
H6A H 0.3840 1.0960 0.2276 0.023 Uiso 1 1 calc R
H6B H 0.5182 1.1731 0.2259 0.023 Uiso 1 1 calc R
C7 C 0.7803(5) 1.1102(2) 0.18312(14) 0.0209(7) Uani 1 1 d .
H7A H 0.8419 1.1118 0.2211 0.025 Uiso 1 1 calc R
H7B H 0.7567 1.1695 0.1711 0.025 Uiso 1 1 calc R
C8 C 0.8934(4) 1.0686(2) 0.13787(13) 0.0210(7) Uani 1 1 d .
C9 C 0.9199(5) 1.1064(2) 0.08317(16) 0.0292(8) Uani 1 1 d .
H9 H 0.8653 1.1589 0.0745 0.035 Uiso 1 1 calc R
C10 C 1.0244(5) 1.0687(3) 0.04137(15) 0.0337(9) Uani 1 1 d .
H10 H 1.0430 1.0957 0.0046 0.040 Uiso 1 1 calc R
C11 C 1.1019(5) 0.9910(3) 0.05366(16) 0.0311(9) Uani 1 1 d .
H11 H 1.1707 0.9640 0.0247 0.037 Uiso 1 1 calc R
C12 C 1.0796(5) 0.9527(2) 0.10779(16) 0.0271(8) Uani 1 1 d .
H12 H 1.1343 0.9002 0.1163 0.033 Uiso 1 1 calc R
C13 C 0.9761(5) 0.9920(2) 0.14963(14) 0.0218(7) Uani 1 1 d .
C14 C 0.5219(5) 1.05568(19) 0.13482(13) 0.0186(7) Uani 1 1 d .
H14A H 0.5518 1.1042 0.1092 0.022 Uiso 1 1 calc R
H14B H 0.3962 1.0575 0.1421 0.022 Uiso 1 1 calc R
C15 C 0.5669(4) 0.9732(2) 0.10346(14) 0.0175(7) Uani 1 1 d .
C16 C 0.5370(5) 0.9099(2) 0.00403(13) 0.0201(7) Uani 1 1 d .
C17 C 0.5872(5) 0.8275(2) 0.01445(15) 0.0285(9) Uani 1 1 d .
H17 H 0.6299 0.8116 0.0519 0.034 Uiso 1 1 calc R
C18 C 0.5748(6) 0.7664(2) -0.03105(16) 0.0357(10) Uani 1 1 d .
H18 H 0.6096 0.7096 -0.0237 0.043 Uiso 1 1 calc R
C19 C 0.5132(6) 0.7880(2) -0.08551(16) 0.0343(10) Uani 1 1 d .
H19 H 0.5026 0.7460 -0.1152 0.041 Uiso 1 1 calc R
C20 C 0.4659(5) 0.8727(2) -0.09732(15) 0.0266(8) Uani 1 1 d .
C21 C 0.4099(5) 0.9012(3) -0.15331(16) 0.0327(10) Uani 1 1 d .
H21 H 0.4007 0.8625 -0.1851 0.039 Uiso 1 1 calc R
C22 C 0.3697(6) 0.9845(3) -0.16094(15) 0.0354(9) Uani 1 1 d .
H22 H 0.3338 1.0044 -0.1983 0.042 Uiso 1 1 calc R
C23 C 0.3815(6) 1.0409(3) -0.11329(16) 0.0338(10) Uani 1 1 d .
H23 H 0.3507 1.0985 -0.1194 0.041 Uiso 1 1 calc R
C24 C 0.4765(4) 0.9343(2) -0.05261(13) 0.0211(7) Uani 1 1 d .
N1S N 0.4552(14) 0.7668(5) 0.4237(4) 0.138(4) Uani 1 1 d .
C1S C 0.6025(16) 0.7728(4) 0.4300(3) 0.097(4) Uani 1 1 d .
C2S C 0.7851(11) 0.7817(5) 0.4384(3) 0.091(3) Uani 1 1 d .
H2S1 H 0.8125 0.8412 0.4466 0.137 Uiso 1 1 calc R
H2S2 H 0.8456 0.7637 0.4027 0.137 Uiso 1 1 calc R
H2S3 H 0.8219 0.7464 0.4714 0.137 Uiso 1 1 calc R
H3N H 0.518(5) 1.0237(11) 0.0307(15) 0.025(11) Uiso 1 1 d D
H1O H 1.009(4) 0.9145(14) 0.2082(15) 0.017(10) Uiso 1 1 d D

loop_
_atom_site_aniso_label
_atom_site_aniso_U_11
_atom_site_aniso_U_22
_atom_site_aniso_U_33
_atom_site_aniso_U_23
_atom_site_aniso_U_13
_atom_site_aniso_U_12
Cd1 0.01559(10) 0.01484(9) 0.01398(9) -0.00050(9) -0.00093(9) 0.00119(10)
N1 0.0143(15) 0.0210(13) 0.0179(12) -0.0012(11) -0.0005(11) 0.0000(11)
N2 0.0193(15) 0.0175(13) 0.0142(11) -0.0024(10) -0.0011(10) -0.0004(11)
N3 0.0277(17) 0.0183(14) 0.0143(13) 0.0016(10) -0.0022(12) 0.0000(13)
N4 0.0308(19) 0.0288(16) 0.0199(14) 0.0029(12) -0.0011(13) 0.0003(14)
O1 0.0225(14) 0.0257(13) 0.0246(12) 0.0036(10) 0.0009(11) 0.0047(11)
O2 0.0269(15) 0.0160(11) 0.0165(10) -0.0008(8) -0.0035(9) 0.0014(9)
N5 0.0148(17) 0.0254(15) 0.067(2) -0.0076(17) 0.0011(17) 0.0067(12)
O51 0.0274(15) 0.0427(16) 0.0320(13) 0.0051(11) -0.0015(11) -0.0132(14)
O52 0.0523(12) 0.0528(12) 0.0686(13) 0.0038(9) -0.0027(9) 0.0011(9)
O53 0.0173(14) 0.0307(14) 0.117(3) 0.0131(17) -0.004(2) -0.0064(13)
N6 0.0161(15) 0.0204(13) 0.0274(13) 0.0034(12) -0.0001(13) 0.0024(11)
O61 0.0421(19) 0.0226(12) 0.0258(12) -0.0036(10) -0.0049(12) 0.0091(11)
O62 0.0350(15) 0.0268(13) 0.0224(13) -0.0014(10) -0.0084(11) 0.0004(11)
O63 0.0337(17) 0.0225(12) 0.0419(14) 0.0071(10) -0.0040(13) 0.0084(12)
C1 0.025(2) 0.0274(17) 0.0175(14) 0.0019(12) 0.0000(16) 0.0053(17)
C2 0.026(2) 0.040(2) 0.0166(15) -0.0008(14) 0.0003(14) 0.0009(16)
C3 0.036(2) 0.035(2) 0.0217(17) -0.0124(15) 0.0006(16) 0.0043(18)
C4 0.031(2) 0.0244(18) 0.0246(17) -0.0062(14) -0.0002(16) 0.0055(16)
C5 0.0170(17) 0.0209(18) 0.0180(14) -0.0023(12) 0.0025(12) -0.0014(13)
C6 0.0174(17) 0.0185(14) 0.0210(15) -0.0025(14) -0.0027(15) 0.0039(12)
C7 0.0233(18) 0.0191(15) 0.0204(16) -0.0029(12) -0.0005(13) -0.0057(14)
C8 0.0207(18) 0.0210(16) 0.0214(14) -0.0028(13) 0.0007(12) -0.0101(14)
C9 0.034(2) 0.0275(18) 0.0266(18) 0.0025(14) 0.0002(16) -0.0085(16)
C10 0.034(2) 0.046(2) 0.0210(16) -0.0005(18) 0.0053(15) -0.014(2)
C11 0.022(2) 0.047(2) 0.0252(18) -0.0122(17) 0.0062(15) -0.0079(17)
C12 0.021(2) 0.031(2) 0.0291(19) -0.0085(15) 0.0011(15) -0.0027(15)
C13 0.0178(18) 0.0256(17) 0.0221(16) -0.0017(13) 0.0006(14) -0.0103(14)
C14 0.0187(18) 0.0184(16) 0.0186(15) 0.0003(12) -0.0018(13) -0.0010(13)
C15 0.0129(17) 0.0204(17) 0.0193(15) -0.0005(12) -0.0001(13) -0.0028(13)
C16 0.0214(18) 0.0217(18) 0.0172(14) -0.0021(12) 0.0026(12) -0.0061(14)
C17 0.041(2) 0.0257(18) 0.0186(16) 0.0027(14) 0.0026(15) -0.0015(16)
C18 0.057(3) 0.0234(19) 0.0265(19) -0.0009(15) 0.0056(18) -0.0001(19)
C19 0.053(3) 0.028(2) 0.0220(17) -0.0085(14) 0.0064(18) -0.0072(19)
C20 0.030(2) 0.033(2) 0.0161(15) -0.0042(14) 0.0023(15) -0.0082(17)
C21 0.038(2) 0.042(2) 0.0181(16) -0.0034(15) -0.0030(15) -0.0115(17)
C22 0.037(3) 0.051(2) 0.0175(16) 0.0058(15) -0.0052(17) -0.001(2)
C23 0.036(3) 0.040(2) 0.0247(18) 0.0047(15) -0.0073(17) 0.0045(18)
C24 0.0203(17) 0.0257(18) 0.0173(14) -0.0012(14) 0.0031(13) -0.0054(15)
N1S 0.185(10) 0.103(6) 0.125(6) -0.060(5) 0.063(7) -0.083(6)
C1S 0.179(11) 0.039(3) 0.073(4) -0.023(3) 0.051(6) -0.029(5)
C2S 0.133(8) 0.087(5) 0.054(3) 0.025(3) 0.016(4) 0.064(5)

loop_
_atom_type_symbol
_atom_type_description
_atom_type_scat_dispersion_real
_atom_type_scat_dispersion_imag
_atom_type_scat_source
C C 0.0033 0.0016 'International Tables Vol C Tables 4.2.6.8 and 6.1.1.4'
H H 0.0000 0.0000 'International Tables Vol C Tables 4.2.6.8 and 6.1.1.4'
N N 0.0061 0.0033 'International Tables Vol C Tables 4.2.6.8 and 6.1.1.4'
O O 0.0106 0.0060 'International Tables Vol C Tables 4.2.6.8 and 6.1.1.4'
Cd Cd -0.8075 1.2024 'International Tables Vol C Tables 4.2.6.8 and 6.1.1.4'

loop_
_geom_angle_atom_site_label_1
_geom_angle_atom_site_label_2
_geom_angle_atom_site_label_3
_geom_angle
N1 Cd1 O2 142.97(9)
N1 Cd1 O1 101.46(9)
O2 Cd1 O1 83.39(8)
N1 Cd1 O61 83.20(9)
O2 Cd1 O61 133.53(8)
O1 Cd1 O61 80.93(9)
N1 Cd1 O62 135.68(9)
O2 Cd1 O62 81.35(7)
O1 Cd1 O62 79.14(9)
O61 Cd1 O62 52.84(8)
N1 Cd1 N2 72.52(9)
O2 Cd1 N2 72.32(8)
O1 Cd1 N2 79.80(9)
O61 Cd1 N2 145.08(9)
O62 Cd1 N2 147.86(8)
N1 Cd1 O52 96.66(11)
O2 Cd1 O52 94.97(11)
O1 Cd1 O52 151.85(10)
O61 Cd1 O52 80.02(11)
O62 Cd1 O52 72.84(11)
N2 Cd1 O52 126.59(11)
N1 Cd1 O51 85.23(9)
O2 Cd1 O51 75.88(8)
O1 Cd1 O51 152.54(9)
O61 Cd1 O51 126.48(9)
O62 Cd1 O51 114.58(9)
N2 Cd1 O51 76.90(9)
O52 Cd1 O51 49.82(10)
C5 N1 C1 118.7(3)
C5 N1 Cd1 117.3(2)
C1 N1 Cd1 124.0(2)
C14 N2 C6 110.4(3)
C14 N2 C7 111.3(2)
C6 N2 C7 108.6(2)
C14 N2 Cd1 107.91(18)
C6 N2 Cd1 106.43(18)
C7 N2 Cd1 112.03(19)
C15 N3 C16 129.1(3)
C15 N3 H3N 117(3)
C16 N3 H3N 114(3)
C23 N4 C24 117.3(3)
C13 O1 Cd1 119.1(2)
C13 O1 H1O 110(2)
Cd1 O1 H1O 110(3)
C15 O2 Cd1 115.8(2)
O52 N5 O51 118.4(3)
O52 N5 O53 120.9(3)
O51 N5 O53 120.7(3)
N5 O51 Cd1 93.3(2)
N5 O52 Cd1 98.1(2)
O63 N6 O61 122.2(3)
O63 N6 O62 121.5(3)
O61 N6 O62 116.4(2)
N6 O61 Cd1 95.30(18)
N6 O62 Cd1 94.67(17)
N1 C1 C2 122.5(3)
N1 C1 H1 118.7
C2 C1 H1 118.7
C3 C2 C1 118.5(3)
C3 C2 H2 120.7
C1 C2 H2 120.7
C2 C3 C4 119.9(3)
C2 C3 H3 120.1
C4 C3 H3 120.1
C3 C4 C5 118.4(3)
C3 C4 H4 120.8
C5 C4 H4 120.8
N1 C5 C4 121.9(3)
N1 C5 C6 117.3(3)
C4 C5 C6 120.6(3)
N2 C6 C5 112.7(2)
N2 C6 H6A 109.1
C5 C6 H6A 109.1
N2 C6 H6B 109.1
C5 C6 H6B 109.1
H6A C6 H6B 107.8
N2 C7 C8 112.0(3)
N2 C7 H7A 109.2
C8 C7 H7A 109.2
N2 C7 H7B 109.2
C8 C7 H7B 109.2
H7A C7 H7B 107.9
C13 C8 C9 118.3(3)
C13 C8 C7 120.9(3)
C9 C8 C7 120.8(3)
C10 C9 C8 121.2(4)
C10 C9 H9 119.4
C8 C9 H9 119.4
C9 C10 C11 119.4(3)
C9 C10 H10 120.3
C11 C10 H10 120.3
C12 C11 C10 120.6(3)
C12 C11 H11 119.7
C10 C11 H11 119.7
C11 C12 C13 119.3(4)
C11 C12 H12 120.4
C13 C12 H12 120.4
O1 C13 C12 122.1(3)
O1 C13 C8 116.6(3)
C12 C13 C8 121.3(3)
N2 C14 C15 112.2(3)
N2 C14 H14A 109.2
C15 C14 H14A 109.2
N2 C14 H14B 109.2
C15 C14 H14B 109.2
H14A C14 H14B 107.9
O2 C15 N3 123.7(3)
O2 C15 C14 123.0(3)
N3 C15 C14 113.2(3)
C17 C16 N3 125.7(3)
C17 C16 C24 120.2(3)
N3 C16 C24 114.0(3)
C16 C17 C18 119.7(3)
C16 C17 H17 120.2
C18 C17 H17 120.2
C19 C18 C17 121.0(4)
C19 C18 H18 119.5
C17 C18 H18 119.5
C18 C19 C20 119.9(3)
C18 C19 H19 120.1
C20 C19 H19 120.1
C24 C20 C19 119.9(3)
C24 C20 C21 116.8(3)
C19 C20 C21 123.3(3)
C22 C21 C20 119.3(3)
C22 C21 H21 120.4
C20 C21 H21 120.4
C21 C22 C23 119.7(3)
C21 C22 H22 120.1
C23 C22 H22 120.1
N4 C23 C22 123.4(4)
N4 C23 H23 118.3
C22 C23 H23 118.3
N4 C24 C20 123.5(3)
N4 C24 C16 117.2(3)
C20 C24 C16 119.2(3)
N1S C1S C2S 178.9(9)
C1S C2S H2S1 109.5
C1S C2S H2S2 109.5
H2S1 C2S H2S2 109.5
C1S C2S H2S3 109.5
H2S1 C2S H2S3 109.5
H2S2 C2S H2S3 109.5

loop_
_geom_bond_atom_site_label_1
_geom_bond_atom_site_label_2
_geom_bond_distance
Cd1 N1 2.309(3)
Cd1 O2 2.352(2)
Cd1 O1 2.406(3)
Cd1 O61 2.412(2)
Cd1 O62 2.423(3)
Cd1 N2 2.430(3)
Cd1 O52 2.446(4)
Cd1 O51 2.544(3)
N1 C5 1.342(4)
N1 C1 1.345(4)
N2 C14 1.466(4)
N2 C6 1.479(4)
N2 C7 1.493(4)
N3 C15 1.346(4)
N3 C16 1.410(4)
N3 H3N 0.830(2)
N4 C23 1.320(5)
N4 C24 1.370(5)
O1 C13 1.371(4)
O1 H1O 0.830(2)
O2 C15 1.232(4)
N5 O52 1.224(4)
N5 O51 1.225(4)
N5 O53 1.258(4)
N6 O63 1.227(3)
N6 O61 1.264(4)
N6 O62 1.268(4)
C1 C2 1.379(5)
C1 H1 0.9500
C2 C3 1.376(5)
C2 H2 0.9500
C3 C4 1.383(5)
C3 H3 0.9500
C4 C5 1.392(4)
C4 H4 0.9500
C5 C6 1.511(4)
C6 H6A 0.9900
C6 H6B 0.9900
C7 C8 1.505(5)
C7 H7A 0.9900
C7 H7B 0.9900
C8 C13 1.393(5)
C8 C9 1.398(5)
C9 C10 1.385(5)
C9 H9 0.9500
C10 C11 1.394(6)
C10 H10 0.9500
C11 C12 1.385(5)
C11 H11 0.9500
C12 C13 1.393(5)
C12 H12 0.9500
C14 C15 1.524(4)
C14 H14A 0.9900
C14 H14B 0.9900
C16 C17 1.377(5)
C16 C24 1.428(4)
C17 C18 1.420(5)
C17 H17 0.9500
C18 C19 1.374(5)
C18 H18 0.9500
C19 C20 1.411(5)
C19 H19 0.9500
C20 C24 1.410(5)
C20 C21 1.422(5)
C21 C22 1.361(6)
C21 H21 0.9500
C22 C23 1.407(5)
C22 H22 0.9500
C23 H23 0.9500
N1S C1S 1.155(14)
C1S C2S 1.437(12)
C2S H2S1 0.9800
C2S H2S2 0.9800
C2S H2S3 0.9800

loop_
_geom_torsion_atom_site_label_1
_geom_torsion_atom_site_label_2
_geom_torsion_atom_site_label_3
_geom_torsion_atom_site_label_4
_geom_torsion
O2 Cd1 N1 C5 -7.4(3)
O1 Cd1 N1 C5 86.9(2)
O61 Cd1 N1 C5 166.1(3)
O62 Cd1 N1 C5 173.0(2)
N2 Cd1 N1 C5 11.5(2)
O52 Cd1 N1 C5 -114.8(2)
O51 Cd1 N1 C5 -66.2(2)
O2 Cd1 N1 C1 172.4(3)
O1 Cd1 N1 C1 -93.4(3)
O61 Cd1 N1 C1 -14.1(3)
O62 Cd1 N1 C1 -7.3(3)
N2 Cd1 N1 C1 -168.8(3)
O52 Cd1 N1 C1 64.9(3)
O51 Cd1 N1 C1 113.5(3)
N1 Cd1 N2 C14 -145.7(2)
O2 Cd1 N2 C14 22.50(19)
O1 Cd1 N2 C14 108.7(2)
O61 Cd1 N2 C14 166.24(19)
O62 Cd1 N2 C14 59.0(3)
O52 Cd1 N2 C14 -60.4(2)
O51 Cd1 N2 C14 -56.6(2)
N1 Cd1 N2 C6 -27.17(19)
O2 Cd1 N2 C6 141.0(2)
O1 Cd1 N2 C6 -132.7(2)
O61 Cd1 N2 C6 -75.2(2)
O62 Cd1 N2 C6 177.51(18)
O52 Cd1 N2 C6 58.1(2)
O51 Cd1 N2 C6 61.90(19)
N1 Cd1 N2 C7 91.4(2)
O2 Cd1 N2 C7 -100.37(19)
O1 Cd1 N2 C7 -14.12(18)
O61 Cd1 N2 C7 43.4(3)
O62 Cd1 N2 C7 -63.9(3)
O52 Cd1 N2 C7 176.71(19)
O51 Cd1 N2 C7 -179.5(2)
N1 Cd1 O1 C13 -114.8(2)
O2 Cd1 O1 C13 28.0(2)
O61 Cd1 O1 C13 164.1(2)
O62 Cd1 O1 C13 110.4(2)
N2 Cd1 O1 C13 -45.2(2)
O52 Cd1 O1 C13 116.2(3)
O51 Cd1 O1 C13 -12.9(3)
N1 Cd1 O2 C15 8.7(3)
O1 Cd1 O2 C15 -91.6(2)
O61 Cd1 O2 C15 -162.4(2)
O62 Cd1 O2 C15 -171.6(3)
N2 Cd1 O2 C15 -10.3(2)
O52 Cd1 O2 C15 116.6(3)
O51 Cd1 O2 C15 70.2(2)
O52 N5 O51 Cd1 6.3(4)
O53 N5 O51 Cd1 -172.4(4)
N1 Cd1 O51 N5 -106.5(2)
O2 Cd1 O51 N5 105.6(2)
O1 Cd1 O51 N5 147.7(2)
O61 Cd1 O51 N5 -28.6(3)
O62 Cd1 O51 N5 32.2(2)
N2 Cd1 O51 N5 -179.7(2)
O52 Cd1 O51 N5 -3.6(2)
O51 N5 O52 Cd1 -6.6(4)
O53 N5 O52 Cd1 172.1(4)
N1 Cd1 O52 N5 81.7(3)
O2 Cd1 O52 N5 -63.1(3)
O1 Cd1 O52 N5 -148.4(2)
O61 Cd1 O52 N5 163.5(3)
O62 Cd1 O52 N5 -142.5(3)
N2 Cd1 O52 N5 8.5(3)
O51 Cd1 O52 N5 3.7(2)
O63 N6 O61 Cd1 -171.6(3)
O62 N6 O61 Cd1 9.0(3)
N1 Cd1 O61 N6 168.7(2)
O2 Cd1 O61 N6 -16.7(2)
O1 Cd1 O61 N6 -88.50(19)
O62 Cd1 O61 N6 -5.30(17)
N2 Cd1 O61 N6 -145.69(18)
O52 Cd1 O61 N6 70.7(2)
O51 Cd1 O61 N6 89.8(2)
O63 N6 O62 Cd1 171.6(3)
O61 N6 O62 Cd1 -9.0(3)
N1 Cd1 O62 N6 -3.3(2)
O2 Cd1 O62 N6 176.94(19)
O1 Cd1 O62 N6 92.07(19)
O61 Cd1 O62 N6 5.28(17)
N2 Cd1 O62 N6 141.97(18)
O52 Cd1 O62 N6 -85.1(2)
O51 Cd1 O62 N6 -112.99(18)
C5 N1 C1 C2 -1.5(6)
Cd1 N1 C1 C2 178.8(3)
N1 C1 C2 C3 -0.2(6)
C1 C2 C3 C4 0.8(6)
C2 C3 C4 C5 0.3(6)
C1 N1 C5 C4 2.7(5)
Cd1 N1 C5 C4 -177.6(3)
C1 N1 C5 C6 -172.6(3)
Cd1 N1 C5 C6 7.2(4)
C3 C4 C5 N1 -2.1(6)
C3 C4 C5 C6 173.0(4)
C14 N2 C6 C5 157.2(3)
C7 N2 C6 C5 -80.5(3)
Cd1 N2 C6 C5 40.3(3)
N1 C5 C6 N2 -34.1(4)
C4 C5 C6 N2 150.6(3)
C14 N2 C7 C8 -55.3(3)
C6 N2 C7 C8 -177.1(3)
Cd1 N2 C7 C8 65.6(3)
N2 C7 C8 C13 -72.8(4)
N2 C7 C8 C9 108.0(4)
C13 C8 C9 C10 0.5(5)
C7 C8 C9 C10 179.7(3)
C8 C9 C10 C11 1.2(6)
C9 C10 C11 C12 -2.0(6)
C10 C11 C12 C13 1.1(6)
Cd1 O1 C13 C12 -119.7(3)
Cd1 O1 C13 C8 58.2(3)
C11 C12 C13 O1 178.4(3)
C11 C12 C13 C8 0.6(5)
C9 C8 C13 O1 -179.4(3)
C7 C8 C13 O1 1.4(5)
C9 C8 C13 C12 -1.4(5)
C7 C8 C13 C12 179.4(3)
C6 N2 C14 C15 -147.7(3)
C7 N2 C14 C15 91.5(3)
Cd1 N2 C14 C15 -31.8(3)
Cd1 O2 C15 N3 179.3(3)
Cd1 O2 C15 C14 -4.8(4)
C16 N3 C15 O2 8.6(6)
C16 N3 C15 C14 -167.7(3)
N2 C14 C15 O2 26.9(5)
N2 C14 C15 N3 -156.8(3)
C15 N3 C16 C17 -10.1(6)
C15 N3 C16 C24 170.2(4)
N3 C16 C17 C18 178.9(4)
C24 C16 C17 C18 -1.4(6)
C16 C17 C18 C19 0.0(6)
C17 C18 C19 C20 1.8(7)
C18 C19 C20 C24 -2.1(6)
C18 C19 C20 C21 176.5(4)
C24 C20 C21 C22 -0.2(6)
C19 C20 C21 C22 -178.9(4)
C20 C21 C22 C23 -0.9(7)
C24 N4 C23 C22 -0.2(6)
C21 C22 C23 N4 1.2(7)
C23 N4 C24 C20 -1.0(6)
C23 N4 C24 C16 178.3(4)
C19 C20 C24 N4 179.9(4)
C21 C20 C24 N4 1.2(6)
C19 C20 C24 C16 0.7(6)
C21 C20 C24 C16 -178.1(3)
C17 C16 C24 N4 -178.2(3)
N3 C16 C24 N4 1.5(5)
C17 C16 C24 C20 1.1(5)
N3 C16 C24 C20 -179.2(3)
